data_4078635
loop_
_publ_author_name
'Suess, Daniel L. M.'
'Peters, Jonas C.'

_publ_section_title
;
 Late-Metal Diphosphinosulfinyl S(O)P2Pincer-type Complexes
;
_journal_issue 15
_journal_name_full Organometallics
_journal_page_first 5213
_journal_paper_doi 10.1021/om3001229
_journal_volume 31
_journal_year 2012
_chemical_formula_sum 'C38 H28 Cl F6 N O P3 Pd S'
_chemical_formula_weight 895.43
_chemical_name_systematic
; 
 ? 
;
_space_group_IT_number 14
_symmetry_cell_setting monoclinic
_symmetry_space_group_name_Hall '-P 2ybc'
_symmetry_space_group_name_H-M 'P 1 21/c 1'
_atom_sites_solution_hydrogens geom
_atom_sites_solution_primary direct
_atom_sites_solution_secondary difmap
_audit_creation_method SHELXL-97
_cell_angle_alpha 90.00
_cell_angle_beta 105.973(2)
_cell_angle_gamma 90.00
_cell_formula_units_Z 4
_cell_length_a 13.3148(5)
_cell_length_b 15.3494(5)
_cell_length_c 18.7144(6)
_cell_measurement_reflns_used 9737
_cell_measurement_temperature 100(2)
_cell_measurement_theta_max 41.54
_cell_measurement_theta_min 2.38
_cell_volume 3677.1(2)
_computing_cell_refinement 'Bruker SMART'
_computing_data_collection 'Bruker SMART'
_computing_data_reduction 'Bruker SAINT'
_computing_molecular_graphics 'Bruker SHELXTL'
_computing_publication_material 'Bruker SHELXTL'
_computing_structure_refinement 'SHELXL-97 (Sheldrick, 2008)'
_computing_structure_solution 'SHELXS-97 (Sheldrick, 2008)'
_diffrn_ambient_temperature 100(2)
_diffrn_detector_area_resol_mean 8.3
_diffrn_measured_fraction_theta_full 0.999
_diffrn_measured_fraction_theta_max 0.999
_diffrn_measurement_device_type 'CCD area detector'
_diffrn_measurement_method 'phi and omega scans'
_diffrn_radiation_monochromator graphite
_diffrn_radiation_source 'fine-focus sealed tube'
_diffrn_radiation_type MoK\a
_diffrn_radiation_wavelength 0.71073
_diffrn_reflns_av_R_equivalents 0.0431
_diffrn_reflns_av_sigmaI/netI 0.0254
_diffrn_reflns_limit_h_max 22
_diffrn_reflns_limit_h_min -24
_diffrn_reflns_limit_k_max 28
_diffrn_reflns_limit_k_min -28
_diffrn_reflns_limit_l_max 34
_diffrn_reflns_limit_l_min -34
_diffrn_reflns_number 197055
_diffrn_reflns_theta_full 41.18
_diffrn_reflns_theta_max 41.18
_diffrn_reflns_theta_min 2.07
_exptl_absorpt_coefficient_mu 0.828
_exptl_absorpt_correction_T_max 0.9144
_exptl_absorpt_correction_T_min 0.8387
_exptl_absorpt_correction_type multi-scan
_exptl_absorpt_process_details 'SADABS v2008/1 (Bruker-AXS, 2008)'
_exptl_crystal_colour yellow
_exptl_crystal_density_diffrn 1.617
_exptl_crystal_density_meas ?
_exptl_crystal_density_method 'not measured'
_exptl_crystal_description block
_exptl_crystal_F_000 1796
_exptl_crystal_size_max 0.22
_exptl_crystal_size_mid 0.20
_exptl_crystal_size_min 0.11
_refine_diff_density_max 2.108
_refine_diff_density_min -1.501
_refine_diff_density_rms 0.102
_refine_ls_extinction_method none
_refine_ls_goodness_of_fit_ref 1.041
_refine_ls_hydrogen_treatment constr
_refine_ls_matrix_type full
_refine_ls_number_parameters 525
_refine_ls_number_reflns 24459
_refine_ls_number_restraints 588
_refine_ls_restrained_S_all 1.059
_refine_ls_R_factor_all 0.0518
_refine_ls_R_factor_gt 0.0356
_refine_ls_shift/su_max 0.001
_refine_ls_shift/su_mean 0.000
_refine_ls_structure_factor_coef Fsqd
_refine_ls_weighting_details 'calc w=1/[\s^2^(Fo^2^)+(0.0397P)^2^+2.8680P] where P=(Fo^2^+2Fc^2^)/3'
_refine_ls_weighting_scheme calc
_refine_ls_wR_factor_gt 0.0853
_refine_ls_wR_factor_ref 0.0961
_reflns_number_gt 19496
_reflns_number_total 24459
_reflns_threshold_expression >2sigma(I)
_cod_data_source_file om3001229_si_002.cif
_cod_data_source_block '[(SOP2)PdCl][PF6]'
_cod_depositor_comments
;
The following automatic conversions were performed:

'_symmetry_cell_setting' value 'Monoclinic' changed to 'monoclinic'
according to /home/saulius/struct/CIF-dictionaries/cif_core.dic
dictionary named 'cif_core.dic' version 2.4.2 from 2011-04-26.

Automatic conversion script
Id: cif_fix_values 1891 2012-01-12 08:04:46Z andrius 

The following automatic conversions were performed:

'_exptl_crystal_density_meas' value 'not measured' was changed to '?'
- the value is perceived as not measured.

Automatic conversion script
Id: cif_fix_values 3008 2015-01-20 13:52:24Z robertas 
;
_cod_original_sg_symbol_H-M P2(1)/c
_cod_database_code 4078635

loop_
_symmetry_equiv_pos_as_xyz
'x, y, z'
'-x, y+1/2, -z+1/2'
'-x, -y, -z'
'x, -y-1/2, z-1/2'

loop_
_atom_site_label
_atom_site_type_symbol
_atom_site_fract_x
_atom_site_fract_y
_atom_site_fract_z
_atom_site_U_iso_or_equiv
_atom_site_adp_type
_atom_site_occupancy
_atom_site_symmetry_multiplicity
_atom_site_calc_flag
_atom_site_refinement_flags
_atom_site_disorder_assembly
_atom_site_disorder_group
Pd1 Pd 0.698730(6) 0.899567(6) 0.223987(5) 0.01459(2) Uani 1 1 d U . .
S1 S 0.71577(2) 0.999563(18) 0.311565(16) 0.01474(4) Uani 1 1 d U . .
P2 P 0.78187(2) 0.99920(2) 0.167329(17) 0.01552(5) Uani 1 1 d U . .
P1 P 0.64360(2) 0.80767(2) 0.302857(19) 0.01626(5) Uani 1 1 d U . .
Cl1 Cl 0.67752(3) 0.79920(2) 0.130217(19) 0.02577(6) Uani 1 1 d U . .
P3 P 1.02575(3) 0.83810(3) 0.38846(2) 0.02520(7) Uani 1 1 d U . .
O1 O 0.63387(8) 1.06600(6) 0.30262(6) 0.02193(17) Uani 1 1 d U . .
C31 C 0.87296(10) 0.95315(8) 0.12204(7) 0.01799(18) Uani 1 1 d U . .
F2 F 0.91910(8) 0.84732(8) 0.32324(6) 0.0341(2) Uani 1 1 d DU A .
C24 C 0.89501(11) 1.09904(8) 0.37709(7) 0.0199(2) Uani 1 1 d U . .
H24 H 0.8794 1.0934 0.4234 0.024 Uiso 1 1 calc R . .
C14 C 0.72969(10) 0.94358(8) 0.39732(7) 0.01697(17) Uani 1 1 d U . .
C20 C 0.85897(9) 1.06164(8) 0.24604(6) 0.01548(16) Uani 1 1 d U . .
C21 C 0.94108(10) 1.11566(8) 0.24070(7) 0.01826(18) Uani 1 1 d U . .
H21 H 0.9573 1.1214 0.1946 0.022 Uiso 1 1 calc R . .
C13 C 0.70392(9) 0.85477(8) 0.39333(7) 0.01761(18) Uani 1 1 d U . .
C25 C 0.69998(10) 1.07272(9) 0.10141(7) 0.01919(19) Uani 1 1 d U . .
C19 C 0.83586(9) 1.05484(7) 0.31459(6) 0.01572(16) Uani 1 1 d U . .
C1 C 0.50367(9) 0.80879(8) 0.28940(8) 0.01898(19) Uani 1 1 d U . .
C15 C 0.75764(12) 0.98803(9) 0.46487(7) 0.0229(2) Uani 1 1 d U . .
H15 H 0.7665 1.0495 0.4662 0.027 Uiso 1 1 calc R . .
C7 C 0.67722(10) 0.69320(8) 0.30817(8) 0.0204(2) Uani 1 1 d U . .
C22 C 0.99917(10) 1.16112(9) 0.30269(7) 0.0208(2) Uani 1 1 d U . .
H22 H 1.0540 1.1987 0.2985 0.025 Uiso 1 1 calc R . .
C18 C 0.71797(11) 0.80886(9) 0.45973(8) 0.0235(2) Uani 1 1 d U . .
H18 H 0.7022 0.7484 0.4587 0.028 Uiso 1 1 calc R . .
C23 C 0.97711(11) 1.15156(9) 0.37070(7) 0.0214(2) Uani 1 1 d U . .
H23 H 1.0185 1.1812 0.4132 0.026 Uiso 1 1 calc R . .
C32 C 0.96821(10) 0.92007(9) 0.16475(8) 0.0212(2) Uani 1 1 d U . .
H32 H 0.9875 0.9258 0.2173 0.025 Uiso 1 1 calc R . .
C17 C 0.75519(12) 0.85157(11) 0.52763(8) 0.0281(3) Uani 1 1 d U . .
H17 H 0.7690 0.8192 0.5726 0.034 Uiso 1 1 calc R . .
F1 F 1.13249(10) 0.82953(10) 0.45446(8) 0.0540(4) Uani 1 1 d DU A .
C30 C 0.59220(11) 1.06103(10) 0.08239(8) 0.0242(2) Uani 1 1 d U . .
H30 H 0.5629 1.0162 0.1053 0.029 Uiso 1 1 calc R . .
C16 C 0.77224(12) 0.94079(11) 0.53021(8) 0.0273(3) Uani 1 1 d U . .
H16 H 0.7940 0.9697 0.5768 0.033 Uiso 1 1 calc R . .
C26 C 0.74289(12) 1.13931(10) 0.06783(9) 0.0275(3) Uani 1 1 d U . .
H26 H 0.8164 1.1475 0.0806 0.033 Uiso 1 1 calc R . .
C35 C 0.91134(15) 0.90118(12) 0.01051(9) 0.0335(3) Uani 1 1 d U . .
H35 H 0.8917 0.8941 -0.0419 0.040 Uiso 1 1 calc R . .
C36 C 0.84426(12) 0.94322(11) 0.04486(8) 0.0271(3) Uani 1 1 d U . .
H36 H 0.7791 0.9651 0.0158 0.032 Uiso 1 1 calc R . .
C33 C 1.03476(12) 0.87861(10) 0.12974(10) 0.0268(3) Uani 1 1 d U . .
H33 H 1.0998 0.8562 0.1586 0.032 Uiso 1 1 calc R . .
C8 C 0.60917(13) 0.63106(9) 0.32331(11) 0.0305(3) Uani 1 1 d U . .
H8 H 0.5440 0.6488 0.3301 0.037 Uiso 1 1 calc R . .
C34 C 1.00669(14) 0.86971(11) 0.05288(10) 0.0306(3) Uani 1 1 d U . .
H34 H 1.0529 0.8420 0.0294 0.037 Uiso 1 1 calc R . .
C28 C 0.57016(14) 1.18086(11) -0.00307(9) 0.0321(3) Uani 1 1 d U . .
H28 H 0.5258 1.2179 -0.0388 0.038 Uiso 1 1 calc R . .
C2 C 0.45797(12) 0.82628(13) 0.34621(9) 0.0298(3) Uani 1 1 d U . .
H2 H 0.4997 0.8450 0.3935 0.036 Uiso 1 1 calc R . .
C6 C 0.44114(11) 0.78440(10) 0.21908(9) 0.0275(3) Uani 1 1 d U . .
H6 H 0.4719 0.7752 0.1795 0.033 Uiso 1 1 calc R . .
C5 C 0.33422(12) 0.77365(11) 0.20712(11) 0.0322(3) Uani 1 1 d U . .
H5 H 0.2920 0.7558 0.1598 0.039 Uiso 1 1 calc R . .
C9 C 0.63665(14) 0.54308(10) 0.32854(13) 0.0371(4) Uani 1 1 d U . .
H9 H 0.5908 0.5010 0.3396 0.044 Uiso 1 1 calc R . .
C29 C 0.52743(12) 1.11518(11) 0.02966(9) 0.0296(3) Uani 1 1 d U . .
H29 H 0.4539 1.1069 0.0162 0.035 Uiso 1 1 calc R . .
C27 C 0.67770(14) 1.19304(11) 0.01596(10) 0.0336(3) Uani 1 1 d U . .
H27 H 0.7065 1.2384 -0.0067 0.040 Uiso 1 1 calc R . .
C4 C 0.28940(11) 0.78904(12) 0.26458(11) 0.0337(4) Uani 1 1 d U . .
H4 H 0.2164 0.7809 0.2566 0.040 Uiso 1 1 calc R . .
C3 C 0.34998(13) 0.81611(15) 0.33325(11) 0.0370(4) Uani 1 1 d U . .
H3 H 0.3183 0.8279 0.3719 0.044 Uiso 1 1 calc R . .
C100 C 0.42639(17) 1.06245(15) 0.36967(11) 0.0400(4) Uani 1 1 d DU . .
F6 F 0.9660(2) 0.8633(3) 0.44640(17) 0.0734(10) Uani 0.780(5) 1 d PDU A 1
F3 F 1.05079(17) 0.93655(10) 0.37359(17) 0.0620(8) Uani 0.780(5) 1 d PDU A 1
F4 F 1.08749(16) 0.80920(14) 0.32936(12) 0.0400(4) Uani 0.780(5) 1 d PDU A 1
F5 F 1.00408(16) 0.73604(13) 0.39791(13) 0.0388(4) Uani 0.780(5) 1 d PDU A 1
F30 F 1.0820(8) 0.9068(11) 0.3574(5) 0.123(5) Uani 0.220(5) 1 d PDU A 2
F60 F 0.9931(11) 0.9051(11) 0.4415(6) 0.113(6) Uani 0.220(5) 1 d PDU A 2
F50 F 0.9814(10) 0.7658(10) 0.4226(8) 0.186(8) Uani 0.220(5) 1 d PDU A 2
F40 F 1.0600(10) 0.7762(10) 0.3427(7) 0.182(7) Uani 0.220(5) 1 d PDU A 2
C10 C 0.73065(14) 0.51733(10) 0.31762(12) 0.0354(4) Uani 1 1 d U . .
H10 H 0.7494 0.4575 0.3213 0.043 Uiso 1 1 calc R . .
C11 C 0.79810(12) 0.57871(11) 0.30119(13) 0.0352(4) Uani 1 1 d U . .
H11 H 0.8621 0.5604 0.2929 0.042 Uiso 1 1 calc R . .
C12 C 0.77203(11) 0.66704(9) 0.29678(10) 0.0268(3) Uani 1 1 d U . .
H12 H 0.8184 0.7090 0.2861 0.032 Uiso 1 1 calc R . .
C101 C 0.50223(17) 1.08406(14) 0.43803(13) 0.0334(4) Uani 0.840(3) 1 d PDU B 1
N101 N 0.5653(2) 1.10200(15) 0.49057(13) 0.0457(5) Uani 0.840(3) 1 d PDU B 1
N102 N 0.4890(8) 0.9890(5) 0.4870(4) 0.0257(17) Uani 0.160(3) 1 d PDU . 2
C102 C 0.4735(9) 1.0161(8) 0.4343(5) 0.033(2) Uani 0.160(3) 1 d PDU . 2

loop_
_atom_site_aniso_label
_atom_site_aniso_U_11
_atom_site_aniso_U_22
_atom_site_aniso_U_33
_atom_site_aniso_U_23
_atom_site_aniso_U_13
_atom_site_aniso_U_12
Pd1 0.01301(3) 0.01497(3) 0.01620(3) -0.00375(2) 0.00470(2) -0.00126(2)
S1 0.01668(10) 0.01251(10) 0.01696(10) -0.00206(8) 0.00786(8) -0.00047(8)
P2 0.01493(11) 0.01810(12) 0.01415(11) -0.00233(9) 0.00503(9) -0.00072(9)
P1 0.01460(11) 0.01302(11) 0.02191(13) -0.00201(9) 0.00628(10) -0.00114(9)
Cl1 0.02533(13) 0.02764(15) 0.02324(13) -0.01310(11) 0.00488(11) -0.00444(11)
P3 0.02004(14) 0.02675(17) 0.02707(16) -0.00677(13) 0.00357(12) 0.00215(12)
O1 0.0222(4) 0.0171(4) 0.0292(5) -0.0005(3) 0.0116(3) 0.0045(3)
C31 0.0183(4) 0.0200(5) 0.0174(4) -0.0033(4) 0.0078(4) -0.0013(4)
F2 0.0232(4) 0.0415(6) 0.0323(5) 0.0078(4) -0.0012(3) -0.0051(4)
C24 0.0243(5) 0.0201(5) 0.0167(4) -0.0046(4) 0.0077(4) -0.0056(4)
C14 0.0195(4) 0.0162(4) 0.0175(4) -0.0013(3) 0.0087(3) -0.0021(3)
C20 0.0160(4) 0.0164(4) 0.0147(4) -0.0015(3) 0.0055(3) -0.0007(3)
C21 0.0180(4) 0.0199(5) 0.0178(4) -0.0008(4) 0.0065(3) -0.0026(4)
C13 0.0169(4) 0.0159(4) 0.0206(5) 0.0001(3) 0.0061(4) -0.0022(3)
C25 0.0186(4) 0.0206(5) 0.0172(4) -0.0022(4) 0.0031(4) 0.0000(4)
C19 0.0181(4) 0.0142(4) 0.0162(4) -0.0023(3) 0.0071(3) -0.0019(3)
C1 0.0154(4) 0.0145(4) 0.0278(5) 0.0006(4) 0.0073(4) -0.0002(3)
C15 0.0291(6) 0.0226(5) 0.0205(5) -0.0054(4) 0.0129(4) -0.0079(4)
C7 0.0175(4) 0.0147(4) 0.0289(6) -0.0030(4) 0.0062(4) -0.0002(3)
C22 0.0196(5) 0.0204(5) 0.0225(5) -0.0016(4) 0.0058(4) -0.0056(4)
C18 0.0227(5) 0.0223(5) 0.0248(5) 0.0046(4) 0.0056(4) -0.0052(4)
C23 0.0232(5) 0.0205(5) 0.0201(5) -0.0049(4) 0.0053(4) -0.0064(4)
C32 0.0198(5) 0.0220(5) 0.0227(5) -0.0019(4) 0.0072(4) 0.0010(4)
C17 0.0266(6) 0.0357(7) 0.0212(5) 0.0055(5) 0.0054(5) -0.0111(5)
F1 0.0325(5) 0.0626(8) 0.0507(7) -0.0309(6) -0.0158(5) 0.0187(6)
C30 0.0189(5) 0.0275(6) 0.0247(6) -0.0015(5) 0.0033(4) 0.0005(4)
C16 0.0289(6) 0.0353(7) 0.0195(5) -0.0025(5) 0.0096(5) -0.0134(5)
C26 0.0248(6) 0.0275(6) 0.0257(6) 0.0051(5) -0.0004(5) -0.0041(5)
C35 0.0406(8) 0.0410(9) 0.0234(6) -0.0088(6) 0.0162(6) 0.0026(7)
C36 0.0285(6) 0.0360(7) 0.0173(5) -0.0058(5) 0.0072(4) 0.0032(5)
C33 0.0233(6) 0.0237(6) 0.0364(7) -0.0029(5) 0.0133(5) 0.0037(5)
C8 0.0262(6) 0.0161(5) 0.0539(10) 0.0012(6) 0.0188(6) 0.0001(4)
C34 0.0329(7) 0.0281(7) 0.0387(8) -0.0068(6) 0.0230(6) 0.0005(5)
C28 0.0320(7) 0.0256(6) 0.0286(7) -0.0004(5) -0.0084(5) 0.0011(5)
C2 0.0199(5) 0.0454(9) 0.0263(6) 0.0069(6) 0.0100(5) 0.0049(5)
C6 0.0203(5) 0.0264(6) 0.0338(7) -0.0097(5) 0.0042(5) -0.0006(5)
C5 0.0188(5) 0.0265(6) 0.0462(9) -0.0052(6) 0.0005(5) -0.0019(5)
C9 0.0326(8) 0.0162(5) 0.0662(12) 0.0028(6) 0.0202(8) 0.0000(5)
C29 0.0223(6) 0.0311(7) 0.0296(7) -0.0024(5) -0.0025(5) 0.0017(5)
C27 0.0332(7) 0.0277(7) 0.0312(7) 0.0076(6) -0.0056(6) -0.0061(6)
C4 0.0160(5) 0.0321(7) 0.0525(10) 0.0178(7) 0.0086(6) 0.0013(5)
C3 0.0206(6) 0.0564(11) 0.0379(8) 0.0173(8) 0.0144(6) 0.0067(6)
C100 0.0408(9) 0.0461(10) 0.0338(8) 0.0029(7) 0.0115(7) 0.0106(8)
F6 0.0498(12) 0.139(3) 0.0328(10) -0.0177(15) 0.0144(8) 0.0453(16)
F3 0.0325(9) 0.0180(6) 0.117(2) -0.0144(8) -0.0097(10) -0.0031(5)
F4 0.0383(8) 0.0490(10) 0.0415(9) 0.0013(7) 0.0257(7) 0.0043(7)
F5 0.0359(8) 0.0339(8) 0.0440(9) 0.0133(7) 0.0068(7) -0.0023(6)
F30 0.086(7) 0.240(12) 0.030(3) 0.032(6) -0.007(4) -0.113(8)
F60 0.118(10) 0.179(13) 0.024(3) -0.022(6) -0.012(5) 0.111(9)
F50 0.172(12) 0.151(11) 0.148(12) 0.130(9) -0.105(8) -0.121(10)
F40 0.158(11) 0.180(11) 0.132(10) -0.145(9) -0.089(7) 0.132(9)
C10 0.0290(7) 0.0168(5) 0.0595(11) -0.0032(6) 0.0106(7) 0.0028(5)
C11 0.0206(6) 0.0210(6) 0.0632(12) -0.0080(7) 0.0102(6) 0.0021(5)
C12 0.0169(5) 0.0191(5) 0.0442(8) -0.0064(5) 0.0080(5) -0.0009(4)
C101 0.0333(9) 0.0263(8) 0.0411(10) -0.0102(7) 0.0111(8) 0.0024(7)
N101 0.0519(13) 0.0432(12) 0.0398(11) -0.0079(8) 0.0090(9) 0.0007(9)
N102 0.037(5) 0.017(4) 0.025(4) -0.001(2) 0.011(4) 0.002(3)
C102 0.034(5) 0.036(5) 0.030(4) -0.002(3) 0.008(4) 0.008(4)

loop_
_atom_type_symbol
_atom_type_description
_atom_type_scat_dispersion_real
_atom_type_scat_dispersion_imag
_atom_type_scat_source
C C 0.0033 0.0016 'International Tables Vol C Tables 4.2.6.8 and 6.1.1.4'
H H 0.0000 0.0000 'International Tables Vol C Tables 4.2.6.8 and 6.1.1.4'
O O 0.0106 0.0060 'International Tables Vol C Tables 4.2.6.8 and 6.1.1.4'
F F 0.0171 0.0103 'International Tables Vol C Tables 4.2.6.8 and 6.1.1.4'
P P 0.1023 0.0942 'International Tables Vol C Tables 4.2.6.8 and 6.1.1.4'
S S 0.1246 0.1234 'International Tables Vol C Tables 4.2.6.8 and 6.1.1.4'
Cl Cl 0.1484 0.1585 'International Tables Vol C Tables 4.2.6.8 and 6.1.1.4'
Pd Pd -0.9988 1.0072 'International Tables Vol C Tables 4.2.6.8 and 6.1.1.4'
N N 0.0061 0.0033 'International Tables Vol C Tables 4.2.6.8 and 6.1.1.4'

loop_
_geom_angle_atom_site_label_1
_geom_angle_atom_site_label_2
_geom_angle_atom_site_label_3
_geom_angle
_geom_angle_site_symmetry_1
_geom_angle_site_symmetry_3
S1 Pd1 Cl1 177.995(13) . .
S1 Pd1 P1 86.324(11) . .
Cl1 Pd1 P1 94.883(13) . .
S1 Pd1 P2 85.197(11) . .
Cl1 Pd1 P2 93.851(13) . .
P1 Pd1 P2 167.792(12) . .
O1 S1 C14 109.09(6) . .
O1 S1 C19 107.58(6) . .
C14 S1 C19 109.13(6) . .
O1 S1 Pd1 118.42(5) . .
C14 S1 Pd1 107.24(4) . .
C19 S1 Pd1 105.07(4) . .
C25 P2 C31 106.39(6) . .
C25 P2 C20 108.96(6) . .
C31 P2 C20 106.51(5) . .
C25 P2 Pd1 116.94(4) . .
C31 P2 Pd1 115.17(4) . .
C20 P2 Pd1 102.24(4) . .
C7 P1 C1 104.27(6) . .
C7 P1 C13 107.25(6) . .
C1 P1 C13 107.50(6) . .
C7 P1 Pd1 120.83(5) . .
C1 P1 Pd1 113.73(4) . .
C13 P1 Pd1 102.53(4) . .
F40 P3 F50 89.5(7) . .
F40 P3 F30 87.7(7) . .
F50 P3 F30 173.8(6) . .
F40 P3 F6 152.4(9) . .
F50 P3 F6 63.0(8) . .
F30 P3 F6 120.0(7) . .
F40 P3 F60 177.3(5) . .
F50 P3 F60 90.3(7) . .
F30 P3 F60 92.2(6) . .
F6 P3 F60 27.9(7) . .
F40 P3 F3 114.1(8) . .
F50 P3 F3 156.3(8) . .
F30 P3 F3 27.4(7) . .
F6 P3 F3 93.29(18) . .
F60 P3 F3 66.2(7) . .
F40 P3 F2 87.9(4) . .
F50 P3 F2 91.1(4) . .
F30 P3 F2 94.3(3) . .
F6 P3 F2 89.59(13) . .
F60 P3 F2 94.7(4) . .
F3 P3 F2 88.12(9) . .
F40 P3 F4 26.1(9) . .
F50 P3 F4 115.4(9) . .
F30 P3 F4 61.6(7) . .
F6 P3 F4 178.38(18) . .
F60 P3 F4 153.6(7) . .
F3 P3 F4 88.29(13) . .
F2 P3 F4 90.80(10) . .
F40 P3 F5 61.2(9) . .
F50 P3 F5 28.4(8) . .
F30 P3 F5 148.1(7) . .
F6 P3 F5 91.38(17) . .
F60 P3 F5 118.6(7) . .
F3 P3 F5 175.27(14) . .
F2 P3 F5 91.24(9) . .
F4 P3 F5 87.03(10) . .
F40 P3 F1 92.6(4) . .
F50 P3 F1 88.9(4) . .
F30 P3 F1 85.7(3) . .
F6 P3 F1 89.92(14) . .
F60 P3 F1 84.7(4) . .
F3 P3 F1 91.64(10) . .
F2 P3 F1 179.44(7) . .
F4 P3 F1 89.69(10) . .
F5 P3 F1 89.04(10) . .
C32 C31 C36 119.96(12) . .
C32 C31 P2 119.73(9) . .
C36 C31 P2 120.04(10) . .
C23 C24 C19 119.12(11) . .
C23 C24 H24 120.4 . .
C19 C24 H24 120.4 . .
C15 C14 C13 121.62(11) . .
C15 C14 S1 121.04(10) . .
C13 C14 S1 117.18(9) . .
C21 C20 C19 118.84(10) . .
C21 C20 P2 122.20(9) . .
C19 C20 P2 118.96(9) . .
C22 C21 C20 120.27(11) . .
C22 C21 H21 119.9 . .
C20 C21 H21 119.9 . .
C18 C13 C14 118.20(12) . .
C18 C13 P1 123.14(10) . .
C14 C13 P1 118.44(9) . .
C30 C25 C26 119.89(13) . .
C30 C25 P2 118.79(11) . .
C26 C25 P2 121.30(10) . .
C24 C19 C20 121.04(11) . .
C24 C19 S1 123.29(9) . .
C20 C19 S1 115.05(8) . .
C2 C1 C6 119.90(13) . .
C2 C1 P1 123.12(11) . .
C6 C1 P1 116.81(10) . .
C16 C15 C14 118.73(13) . .
C16 C15 H15 120.6 . .
C14 C15 H15 120.6 . .
C12 C7 C8 119.92(12) . .
C12 C7 P1 119.44(10) . .
C8 C7 P1 120.64(10) . .
C23 C22 C21 120.07(11) . .
C23 C22 H22 120.0 . .
C21 C22 H22 120.0 . .
C17 C18 C13 120.07(13) . .
C17 C18 H18 120.0 . .
C13 C18 H18 120.0 . .
C24 C23 C22 120.61(11) . .
C24 C23 H23 119.7 . .
C22 C23 H23 119.7 . .
C33 C32 C31 119.50(13) . .
C33 C32 H32 120.3 . .
C31 C32 H32 120.3 . .
C16 C17 C18 120.65(13) . .
C16 C17 H17 119.7 . .
C18 C17 H17 119.7 . .
C25 C30 C29 119.88(14) . .
C25 C30 H30 120.1 . .
C29 C30 H30 120.1 . .
C17 C16 C15 120.21(13) . .
C17 C16 H16 119.9 . .
C15 C16 H16 119.9 . .
C27 C26 C25 119.68(14) . .
C27 C26 H26 120.2 . .
C25 C26 H26 120.2 . .
C34 C35 C36 119.98(15) . .
C34 C35 H35 120.0 . .
C36 C35 H35 120.0 . .
C35 C36 C31 119.98(15) . .
C35 C36 H36 120.0 . .
C31 C36 H36 120.0 . .
C34 C33 C32 120.48(14) . .
C34 C33 H33 119.8 . .
C32 C33 H33 119.8 . .
C9 C8 C7 120.18(14) . .
C9 C8 H8 119.9 . .
C7 C8 H8 119.9 . .
C35 C34 C33 120.08(13) . .
C35 C34 H34 120.0 . .
C33 C34 H34 120.0 . .
C29 C28 C27 120.39(15) . .
C29 C28 H28 119.8 . .
C27 C28 H28 119.8 . .
C1 C2 C3 119.44(16) . .
C1 C2 H2 120.3 . .
C3 C2 H2 120.3 . .
C5 C6 C1 120.07(15) . .
C5 C6 H6 120.0 . .
C1 C6 H6 120.0 . .
C4 C5 C6 119.73(16) . .
C4 C5 H5 120.1 . .
C6 C5 H5 120.1 . .
C10 C9 C8 119.85(15) . .
C10 C9 H9 120.1 . .
C8 C9 H9 120.1 . .
C28 C29 C30 119.97(15) . .
C28 C29 H29 120.0 . .
C30 C29 H29 120.0 . .
C26 C27 C28 120.20(16) . .
C26 C27 H27 119.9 . .
C28 C27 H27 119.9 . .
C3 C4 C5 120.50(14) . .
C3 C4 H4 119.7 . .
C5 C4 H4 119.7 . .
C4 C3 C2 120.29(16) . .
C4 C3 H3 119.9 . .
C2 C3 H3 119.9 . .
C102 C100 C101 46.0(5) . .
C9 C10 C11 120.32(15) . .
C9 C10 H10 119.8 . .
C11 C10 H10 119.8 . .
C10 C11 C12 120.32(15) . .
C10 C11 H11 119.8 . .
C12 C11 H11 119.8 . .
C7 C12 C11 119.40(14) . .
C7 C12 H12 120.3 . .
C11 C12 H12 120.3 . .
N101 C101 C100 177.1(3) . .
N102 N102 C102 118(2) 3_676 .
N102 N102 C102 40.1(15) 3_676 3_676
C102 N102 C102 158.3(8) . 3_676
N102 C102 C100 162.5(12) . .
N102 C102 N102 21.7(8) . 3_676
C100 C102 N102 150.9(9) . 3_676

loop_
_geom_bond_atom_site_label_1
_geom_bond_atom_site_label_2
_geom_bond_distance
_geom_bond_site_symmetry_2
Pd1 S1 2.2111(3) .
Pd1 Cl1 2.2935(3) .
Pd1 P1 2.3029(3) .
Pd1 P2 2.3096(3) .
S1 O1 1.4685(10) .
S1 C14 1.7845(12) .
S1 C19 1.7972(12) .
P2 C25 1.8011(13) .
P2 C31 1.8041(12) .
P2 C20 1.8194(12) .
P1 C7 1.8092(13) .
P1 C1 1.8101(12) .
P1 C13 1.8128(13) .
P3 F40 1.434(8) .
P3 F50 1.483(9) .
P3 F30 1.500(8) .
P3 F6 1.560(2) .
P3 F60 1.572(10) .
P3 F3 1.588(2) .
P3 F2 1.6038(10) .
P3 F4 1.6114(17) .
P3 F5 1.611(2) .
P3 F1 1.6115(12) .
C31 C32 1.3955(19) .
C31 C36 1.3969(18) .
C24 C23 1.3896(18) .
C24 C19 1.3934(17) .
C24 H24 0.9500 .
C14 C15 1.3940(17) .
C14 C13 1.4027(17) .
C20 C21 1.3974(17) .
C20 C19 1.4031(16) .
C21 C22 1.3919(18) .
C21 H21 0.9500 .
C13 C18 1.3955(18) .
C25 C30 1.3918(19) .
C25 C26 1.401(2) .
C1 C2 1.389(2) .
C1 C6 1.401(2) .
C15 C16 1.389(2) .
C15 H15 0.9500 .
C7 C12 1.3958(19) .
C7 C8 1.3972(19) .
C22 C23 1.3905(19) .
C22 H22 0.9500 .
C18 C17 1.394(2) .
C18 H18 0.9500 .
C23 H23 0.9500 .
C32 C33 1.3926(19) .
C32 H32 0.9500 .
C17 C16 1.387(2) .
C17 H17 0.9500 .
C30 C29 1.393(2) .
C30 H30 0.9500 .
C16 H16 0.9500 .
C26 C27 1.383(2) .
C26 H26 0.9500 .
C35 C34 1.386(3) .
C35 C36 1.394(2) .
C35 H35 0.9500 .
C36 H36 0.9500 .
C33 C34 1.390(2) .
C33 H33 0.9500 .
C8 C9 1.396(2) .
C8 H8 0.9500 .
C34 H34 0.9500 .
C28 C29 1.381(3) .
C28 C27 1.390(3) .
C28 H28 0.9500 .
C2 C3 1.400(2) .
C2 H2 0.9500 .
C6 C5 1.389(2) .
C6 H6 0.9500 .
C5 C4 1.386(3) .
C5 H5 0.9500 .
C9 C10 1.380(2) .
C9 H9 0.9500 .
C29 H29 0.9500 .
C27 H27 0.9500 .
C4 C3 1.380(3) .
C4 H4 0.9500 .
C3 H3 0.9500 .
C100 C102 1.394(9) .
C100 C101 1.434(3) .
C10 C11 1.393(3) .
C10 H10 0.9500 .
C11 C12 1.396(2) .
C11 H11 0.9500 .
C12 H12 0.9500 .
C101 N101 1.138(3) .
N102 N102 0.597(15) 3_676
N102 C102 1.038(11) .
N102 C102 1.421(13) 3_676
C102 N102 1.421(13) 3_676
